data_4072050
loop_
_publ_author_name
'Quiroga Norambuena, Victor F.'
'Heeres, Andr\'e'
'Heeres, Hero J.'
'Meetsma, Auke'
'Teuben, Jan H.'
'Hessen, Bart'

_publ_section_title
;
 Synthesis, Structure, and Reactivity of Rare-Earth Metallocene
 \h3-Propargyl/Allenyl Complexes
;
_journal_issue 21
_journal_name_full Organometallics
_journal_page_first 5672
_journal_paper_doi 10.1021/om800547n
_journal_volume 27
_journal_year 2008
_chemical_compound_source 'see text'
_chemical_formula_moiety 'C29 H37 La'
_chemical_formula_sum 'C29 H37 La'
_chemical_formula_weight 524.52
_chemical_name_systematic
;
 ?
;
_space_group_IT_number 33
_symmetry_cell_setting orthorhombic
_symmetry_space_group_name_Hall 'P 2c -2n'
_symmetry_space_group_name_H-M 'P n a 21'
_atom_sites_solution_hydrogens geom
_atom_sites_solution_primary heavy
_atom_sites_solution_secondary direct
_cell_angle_alpha 90
_cell_angle_beta 90
_cell_angle_gamma 90
_cell_formula_units_Z 4
_cell_length_a 20.064(1)
_cell_length_b 10.051(2)
_cell_length_c 12.233(3)
_cell_measurement_reflns_used 5525
_cell_measurement_temperature 100(1)
_cell_measurement_theta_max 27.50
_cell_measurement_theta_min 2.27
_cell_volume 2466.9(8)
_computing_cell_refinement 'SAINT, Bruker Version 6.02A, 2000'
_computing_data_collection 'SMART, Bruker Version 5.624, 2001'
_computing_data_reduction 'XPREP, Bruker Version 5.1/NT, 2000'
_computing_molecular_graphics
;
 PLUTO (Meetsma, 2001) 
 PLATON (Spek, 1994)
;
_computing_publication_material
;
 PLATON (Spek, 1990)
 SHELXL (Sheldrick, 1997)
;
_computing_structure_refinement 'SHELXL-97 (Sheldrick, 1997)'
_computing_structure_solution
;
 DIRDIF-99 (Beurskens et al., 1999)
;
_diffrn_ambient_temperature 100(1)
_diffrn_detector_area_resol_mean 66.06
_diffrn_measured_fraction_theta_full 0.999
_diffrn_measured_fraction_theta_max 0.999
_diffrn_measurement_device_type
;
  Bruker Smart Apex 
;
_diffrn_measurement_method 'phi and omega scans'
_diffrn_radiation_detector
;
  CCD area-detector
;
_diffrn_radiation_monochromator 'parallel mounted graphite'
_diffrn_radiation_source 'fine focus sealed Siemens Mo tube '
_diffrn_radiation_type MoK\a
_diffrn_radiation_wavelength 0.71073
_diffrn_reflns_av_R_equivalents 0.0714
_diffrn_reflns_av_sigmaI/netI 0.1039
_diffrn_reflns_limit_h_max 24
_diffrn_reflns_limit_h_min -26
_diffrn_reflns_limit_k_max 13
_diffrn_reflns_limit_k_min -10
_diffrn_reflns_limit_l_max 14
_diffrn_reflns_limit_l_min -15
_diffrn_reflns_number 14245
_diffrn_reflns_reduction_process
;
 Intensity data were corrected for Lorentz and polarization
  effects, decay and absorption and reduced to F~o~^2^
  using SAINT (Bruker, 2000) and SADABS (Sheldrick, 2001)
;
_diffrn_reflns_theta_full 27.48
_diffrn_reflns_theta_max 27.48
_diffrn_reflns_theta_min 2.27
_exptl_absorpt_coefficient_mu 1.744
_exptl_absorpt_correction_T_max 0.9179
_exptl_absorpt_correction_T_min 0.7442
_exptl_absorpt_correction_type multi-scan
_exptl_absorpt_process_details '(SADABS, Sheldrick, Bruker, 2000))'
_exptl_crystal_colour yellow
_exptl_crystal_density_diffrn 1.412
_exptl_crystal_density_method 'not measured'
_exptl_crystal_description needle
_exptl_crystal_F_000 1072
_exptl_crystal_size_max 0.18
_exptl_crystal_size_mid 0.08
_exptl_crystal_size_min 0.05
_refine_diff_density_max 1.337
_refine_diff_density_min -1.513
_refine_diff_density_rms 0.127
_refine_ls_abs_structure_details 'Flack H D (1983), Acta Cryst. A39, 876-881'
_refine_ls_abs_structure_Flack 0.02(3)
_refine_ls_extinction_method none
_refine_ls_goodness_of_fit_ref 1.025
_refine_ls_hydrogen_treatment constr
_refine_ls_matrix_type full
_refine_ls_number_parameters 276
_refine_ls_number_reflns 5124
_refine_ls_number_restraints 1
_refine_ls_restrained_S_all 1.025
_refine_ls_R_factor_all 0.0768
_refine_ls_R_factor_gt 0.0463
_refine_ls_shift/su_max 0.016
_refine_ls_shift/su_mean 0.001
_refine_ls_structure_factor_coef Fsqd
_refine_ls_weighting_details 'calc w=1/[\s^2^(Fo^2^)+(0.0P)^2^+0.0P] where P=(Fo^2^+2Fc^2^)/3'
_refine_ls_weighting_scheme calc
_refine_ls_wR_factor_gt 0.0891
_refine_ls_wR_factor_ref 0.0990
_reflns_number_gt 3826
_reflns_number_total 5124
_reflns_threshold_expression >2sigma(I)
_cod_data_source_file om800547n_si_002.cif
_cod_data_source_block c29h37la
_cod_depositor_comments
;
The following automatic conversions were performed:

'_symmetry_cell_setting' value 'Orthorhombic' changed to
'orthorhombic' according to
/home/saulius/struct/CIF-dictionaries/cif_core.dic dictionary named
'cif_core.dic' version 2.4.1 from
2010-06-29.

'_exptl_absorpt_correction_type' value 'Multi-Scan'
changed to 'multi-scan' according to
/home/saulius/struct/CIF-dictionaries/cif_core.dic dictionary named
'cif_core.dic' version 2.4.1 from 2010-06-29.

Automatic conversion script
Id: cif_fix_values 1715 2011-07-08 13:25:40Z adriana 
;
_cod_database_code 4072050
_vrn_publ_code_frame_time 10.0
_vrn_publ_code_meas_time 8.0

loop_
_symmetry_equiv_pos_as_xyz
x,y,z
-x,-y,1/2+z
1/2-x,1/2+y,1/2+z
1/2+x,1/2-y,z

loop_
_atom_site_aniso_label
_atom_site_aniso_U_11
_atom_site_aniso_U_22
_atom_site_aniso_U_33
_atom_site_aniso_U_23
_atom_site_aniso_U_13
_atom_site_aniso_U_12
La 0.0242(2) 0.0133(2) 0.0178(1) 0.0027(4) 0.0009(3) 0.0008(2)
C1 0.025(4) 0.017(5) 0.023(4) 0.001(3) 0.001(3) 0.000(3)
C2 0.029(4) 0.012(4) 0.014(4) 0.000(3) 0.005(3) 0.003(3)
C3 0.029(3) 0.020(4) 0.010(4) -0.002(3) -0.003(2) 0.005(3)
C4 0.021(4) 0.025(6) 0.017(4) -0.001(4) -0.004(3) 0.004(4)
C5 0.019(2) 0.029(3) 0.033(4) -0.020(5) 0.001(5) 0.002(2)
C6 0.035(4) 0.022(5) 0.026(4) 0.004(3) 0.008(3) 0.000(3)
C7 0.040(4) 0.026(5) 0.024(4) 0.001(3) -0.004(3) 0.002(3)
C8 0.036(4) 0.016(4) 0.028(4) 0.010(3) 0.000(3) 0.010(3)
C9 0.044(4) 0.045(6) 0.018(4) 0.000(4) -0.014(3) 0.005(4)
C10 0.020(4) 0.040(5) 0.045(5) -0.011(3) -0.005(3) 0.003(3)
C11 0.040(4) 0.007(4) 0.014(3) 0.003(3) 0.003(3) 0.008(3)
C12 0.025(4) 0.011(4) 0.018(3) 0.000(3) -0.001(3) 0.004(3)
C14 0.022(4) 0.012(4) 0.019(3) 0.000(3) -0.004(3) 0.005(4)
C15 0.025(5) 0.017(4) 0.031(4) -0.001(3) 0.003(4) 0.005(4)
C16 0.043(4) 0.029(5) 0.016(3) 0.005(3) -0.003(3) 0.006(3)
C17 0.039(4) 0.027(5) 0.031(4) -0.004(3) -0.009(4) 0.001(4)
C18 0.024(3) 0.020(5) 0.032(4) 0.003(3) 0.004(3) 0.001(3)
C19 0.034(4) 0.030(5) 0.024(4) -0.009(3) 0.001(3) -0.004(3)
C20 0.039(4) 0.016(4) 0.031(4) 0.000(3) 0.014(3) -0.004(3)
C21 0.046(4) 0.019(4) 0.016(3) 0.000(3) 0.001(3) 0.002(4)
C22 0.032(4) 0.012(4) 0.024(4) 0.003(3) 0.004(3) 0.002(3)
C23 0.029(4) 0.016(4) 0.021(4) 0.004(3) 0.001(3) 0.001(3)
C24 0.031(3) 0.020(3) 0.006(5) 0.001(3) 0.002(3) -0.006(2)
C25 0.031(3) 0.022(4) 0.004(4) 0.000(2) -0.001(2) 0.003(3)
C26 0.049(4) 0.017(4) 0.019(3) 0.004(3) -0.003(3) 0.003(4)
C27 0.040(4) 0.029(5) 0.020(4) -0.003(3) -0.004(3) -0.008(3)
C28 0.028(4) 0.028(4) 0.031(5) 0.006(3) -0.004(3) -0.002(3)
C29 0.035(3) 0.015(3) 0.022(4) -0.004(5) 0.001(5) 0.000(2)

loop_
_atom_site_label
_atom_site_type_symbol
_atom_site_thermal_displace_type
_atom_site_fract_x
_atom_site_fract_y
_atom_site_fract_z
_atom_site_occupancy
_atom_site_U_iso_or_equiv
La La Uani 0.08204(1) 0.13916(3) 0.49477(5) 1.000 0.0184(1)
C1 C Uani 0.2059(4) 0.0914(8) 0.3960(7) 1.000 0.022(3)
C2 C Uani 0.1761(3) -0.0362(8) 0.4103(6) 1.000 0.018(2)
C3 C Uani 0.1739(3) -0.0673(7) 0.5216(5) 1.000 0.020(2)
C4 C Uani 0.2033(4) 0.0412(9) 0.5791(6) 1.000 0.021(3)
C5 C Uani 0.2230(3) 0.1370(7) 0.5022(12) 1.000 0.0270(18)
C6 C Uani 0.2240(3) 0.1531(8) 0.2868(6) 1.000 0.028(3)
C7 C Uani 0.1510(4) -0.1226(7) 0.3178(6) 1.000 0.030(3)
C8 C Uani 0.1507(3) -0.1953(7) 0.5744(6) 1.000 0.027(2)
C9 C Uani 0.2188(4) 0.0484(9) 0.6990(6) 1.000 0.036(3)
C10 C Uani 0.2599(3) 0.2640(8) 0.5293(6) 1.000 0.035(3)
C11 C Uani 0.0401(3) 0.3433(6) 0.3655(5) 1.000 0.020(2)
C12 C Uani -0.0174(3) 0.3118(7) 0.4265(5) 1.000 0.018(2)
C13 C Uiso -0.0069(3) 0.3506(8) 0.5340(5) 1.000 0.0182(17)
C14 C Uani 0.0575(4) 0.4080(9) 0.5435(6) 1.000 0.018(2)
C15 C Uani 0.0848(3) 0.4056(10) 0.4357(8) 1.000 0.024(3)
C16 C Uani 0.0512(4) 0.3192(8) 0.2454(5) 1.000 0.029(2)
C17 C Uani -0.0804(3) 0.2508(8) 0.3806(6) 1.000 0.032(3)
C18 C Uani -0.0578(3) 0.3390(7) 0.6233(6) 1.000 0.025(2)
C19 C Uani 0.0899(3) 0.4637(8) 0.6437(6) 1.000 0.029(3)
C20 C Uani 0.1494(3) 0.4764(7) 0.4034(6) 1.000 0.029(2)
C21 C Uani 0.0417(3) 0.0823(8) 0.7098(5) 1.000 0.027(2)
C22 C Uani 0.0050(3) 0.0074(7) 0.6392(6) 1.000 0.023(2)
C23 C Uani -0.0152(3) -0.0391(7) 0.5519(6) 1.000 0.022(2)
C24 C Uani -0.0625(3) -0.1369(6) 0.5087(8) 1.000 0.019(2)
C25 C Uani -0.0413(3) -0.2597(7) 0.4710(4) 1.000 0.019(2)
C26 C Uani -0.0863(3) -0.3559(7) 0.4369(5) 1.000 0.028(2)
C27 C Uani -0.1534(4) -0.3277(8) 0.4345(5) 1.000 0.030(3)
C28 C Uani -0.1750(3) -0.2045(8) 0.4671(5) 1.000 0.029(3)
C29 C Uani -0.1306(3) -0.1081(6) 0.5030(10) 1.000 0.0240(19)
H6 H Uiso 0.23876 0.24497 0.29806 1.000 0.0415
H6' H Uiso 0.18489 0.15233 0.23880 1.000 0.0415
H6" H Uiso 0.26001 0.10168 0.25290 1.000 0.0415
H7 H Uiso 0.18669 -0.18251 0.29388 1.000 0.0455
H7' H Uiso 0.13723 -0.06617 0.25654 1.000 0.0455
H7" H Uiso 0.11288 -0.17524 0.34307 1.000 0.0455
H8 H Uiso 0.12756 -0.25005 0.52008 1.000 0.0401
H8' H Uiso 0.12029 -0.17475 0.63473 1.000 0.0401
H8" H Uiso 0.18936 -0.24415 0.60264 1.000 0.0401
H9 H Uiso 0.26697 0.03871 0.70995 1.000 0.0532
H9' H Uiso 0.19544 -0.02330 0.73744 1.000 0.0532
H9" H Uiso 0.20422 0.13453 0.72794 1.000 0.0532
H10 H Uiso 0.26718 0.31523 0.46218 1.000 0.0530
H10' H Uiso 0.30295 0.24207 0.56247 1.000 0.0530
H10" H Uiso 0.23342 0.31686 0.58070 1.000 0.0530
H16 H Uiso 0.04119 0.22607 0.22815 1.000 0.0439
H16' H Uiso 0.09774 0.33836 0.22699 1.000 0.0439
H16" H Uiso 0.02183 0.37742 0.20280 1.000 0.0439
H17 H Uiso -0.09551 0.17900 0.42878 1.000 0.0483
H17' H Uiso -0.07140 0.21482 0.30760 1.000 0.0483
H17" H Uiso -0.11512 0.31912 0.37562 1.000 0.0483
H18 H Uiso -0.09517 0.39892 0.60788 1.000 0.0381
H18' H Uiso -0.03747 0.36340 0.69335 1.000 0.0381
H18" H Uiso -0.07403 0.24717 0.62703 1.000 0.0381
H19 H Uiso 0.13688 0.43708 0.64536 1.000 0.0436
H19' H Uiso 0.06725 0.42941 0.70884 1.000 0.0436
H19" H Uiso 0.08681 0.56097 0.64250 1.000 0.0436
H20 H Uiso 0.17453 0.42043 0.35240 1.000 0.0427
H20' H Uiso 0.17629 0.49277 0.46891 1.000 0.0427
H20" H Uiso 0.13871 0.56139 0.36822 1.000 0.0427
H21 H Uiso 0.07413 0.03389 0.75613 1.000 0.0324
H21' H Uiso 0.01775 0.15390 0.74912 1.000 0.0324
H25 H Uiso 0.00503 -0.27850 0.46838 1.000 0.0227
H26 H Uiso -0.07081 -0.44125 0.41513 1.000 0.0340
H27 H Uiso -0.18449 -0.39278 0.41058 1.000 0.0352
H28 H Uiso -0.22123 -0.18477 0.46507 1.000 0.0347
H29 H Uiso -0.14644 -0.02263 0.52356 1.000 0.0290

loop_
_atom_type_symbol
_atom_type_description
_atom_type_scat_dispersion_real
_atom_type_scat_dispersion_imag
_atom_type_scat_source
La La -0.2871 2.4523 'International Tables Vol C Tables 4.2.6.8 and 6.1.1.4'
H H 0.0000 0.0000 'International Tables Vol C Tables 4.2.6.8 and 6.1.1.4'
C C 0.0033 0.0016 'International Tables Vol C Tables 4.2.6.8 and 6.1.1.4'

loop_
_geom_angle_atom_site_label_1
_geom_angle_atom_site_label_2
_geom_angle_atom_site_label_3
_geom_angle
_geom_angle_publ_flag
C1 La C2 29.6(2) yes
C1 La C3 48.6(2) yes
C1 La C4 48.2(2) yes
C1 La C5 29.2(3) yes
C1 La C11 98.8(2) yes
C1 La C12 127.9(2) yes
C1 La C13 139.8(2) yes
C1 La C14 114.3(2) yes
C1 La C15 92.0(2) yes
C1 La C21 128.6(2) yes
C1 La C22 134.9(2) yes
C1 La C23 129.0(2) yes
C2 La C3 29.0(2) yes
C2 La C4 47.9(2) yes
C2 La C5 47.8(2) yes
C2 La C11 118.1(2) yes
C2 La C12 140.6(2) yes
C2 La C13 166.3(2) yes
C2 La C14 143.8(2) yes
C2 La C15 120.1(2) yes
C2 La C21 114.5(2) yes
C2 La C22 108.7(2) yes
C2 La C23 99.4(2) yes
C3 La C4 29.4(2) yes
C3 La C5 48.0(2) yes
C3 La C11 146.23(18) yes
C3 La C12 167.03(19) yes
C3 La C13 163.37(18) yes
C3 La C14 143.6(2) yes
C3 La C15 137.23(18) yes
C3 La C21 85.93(19) yes
C3 La C22 86.35(19) yes
C3 La C23 87.37(19) yes
C4 La C5 28.8(3) yes
C4 La C11 137.9(2) yes
C4 La C12 161.7(2) yes
C4 La C13 138.4(2) yes
C4 La C14 114.2(2) yes
C4 La C15 114.5(2) yes
C4 La C21 80.5(2) yes
C4 La C22 94.8(2) yes
C4 La C23 107.0(2) yes
C5 La C11 109.5(2) yes
C5 La C12 137.2(2) yes
C5 La C13 129.3(2) yes
C5 La C14 100.1(2) yes
C5 La C15 89.8(2) yes
C5 La C21 104.8(3) yes
C5 La C22 123.3(3) yes
C5 La C23 134.3(2) yes
C11 La C12 29.71(18) yes
C11 La C13 48.30(18) yes
C11 La C14 49.1(2) yes
C11 La C15 29.3(2) yes
C11 La C21 127.4(2) yes
C11 La C22 125.00(19) yes
C11 La C23 114.88(19) yes
C12 La C13 28.74(18) yes
C12 La C14 48.4(2) yes
C12 La C15 48.08(19) yes
C12 La C21 101.65(19) yes
C12 La C22 95.29(19) yes
C12 La C23 88.49(19) yes
C13 La C14 29.2(2) yes
C13 La C15 47.8(2) yes
C13 La C21 79.1(2) yes
C13 La C22 84.0(2) yes
C13 La C23 89.9(2) yes
C14 La C15 29.6(2) yes
C14 La C21 86.9(2) yes
C14 La C22 103.5(2) yes
C14 La C23 116.7(2) yes
C15 La C21 116.5(3) yes
C15 La C22 131.0(2) yes
C15 La C23 135.39(19) yes
C21 La C22 28.5(2) yes
C21 La C23 54.8(2) yes
C22 La C23 26.2(2) yes
La C1 C2 74.3(4) yes
La C1 C5 76.4(4) yes
La C1 C6 121.4(5) yes
C2 C1 C5 106.2(7) no
C2 C1 C6 125.2(7) no
C5 C1 C6 128.0(7) no
La C2 C1 76.1(4) yes
La C2 C3 76.0(4) yes
La C2 C7 114.6(4) yes
C1 C2 C3 109.5(7) no
C1 C2 C7 124.3(7) no
C3 C2 C7 126.1(7) no
La C3 C2 75.0(4) yes
La C3 C4 76.3(4) yes
La C3 C8 118.6(4) yes
C2 C3 C4 107.2(6) no
C2 C3 C8 128.0(6) no
C4 C3 C8 124.6(6) no
La C4 C3 74.3(4) yes
La C4 C5 76.0(4) yes
La C4 C9 121.3(5) yes
C3 C4 C5 108.1(7) no
C3 C4 C9 127.2(7) no
C5 C4 C9 124.3(8) no
La C5 C1 74.4(4) yes
La C5 C4 75.2(4) yes
La C5 C10 119.3(4) yes
C1 C5 C4 108.9(7) no
C1 C5 C10 126.3(9) no
C4 C5 C10 124.8(11) no
La C11 C12 77.1(4) yes
La C11 C15 77.4(5) yes
La C11 C16 113.6(4) yes
C12 C11 C15 107.6(6) no
C12 C11 C16 127.0(6) no
C15 C11 C16 125.4(6) no
La C12 C11 73.2(4) yes
La C12 C13 77.4(4) yes
La C12 C17 117.3(5) yes
C11 C12 C13 108.3(5) no
C11 C12 C17 125.3(6) no
C13 C12 C17 126.3(6) no
La C13 C12 73.9(4) yes
La C13 C14 75.2(4) yes
La C13 C18 119.8(5) yes
C12 C13 C14 109.3(6) no
C12 C13 C18 124.4(6) no
C14 C13 C18 126.3(6) no
La C14 C13 75.6(5) yes
La C14 C15 73.8(5) yes
La C14 C19 117.2(5) yes
C13 C14 C15 105.5(6) no
C13 C14 C19 127.9(6) no
C15 C14 C19 126.6(7) no
La C15 C11 73.3(5) yes
La C15 C14 76.6(5) yes
La C15 C20 122.2(5) yes
C11 C15 C14 109.3(6) no
C11 C15 C20 126.6(8) no
C14 C15 C20 123.7(8) no
La C21 C22 71.0(4) yes
La C22 C21 80.4(4) yes
La C22 C23 78.9(5) yes
C21 C22 C23 159.3(7) no
La C23 C22 74.9(4) yes
La C23 C24 143.9(6) yes
C22 C23 C24 141.2(7) no
C23 C24 C25 121.3(6) no
C23 C24 C29 120.8(6) no
C25 C24 C29 117.9(6) no
C24 C25 C26 121.4(6) no
C25 C26 C27 120.0(6) no
C26 C27 C28 119.3(7) no
C27 C28 C29 121.3(6) no
C24 C29 C28 119.9(6) no
C1 C6 H6 109.51 no
C1 C6 H6' 109.43 no
C1 C6 H6" 109.48 no
H6 C6 H6' 109.50 no
H6 C6 H6" 109.49 no
H6' C6 H6" 109.42 no
C2 C7 H7 109.43 no
C2 C7 H7' 109.50 no
C2 C7 H7" 109.50 no
H7 C7 H7' 109.47 no
H7 C7 H7" 109.43 no
H7' C7 H7" 109.50 no
C3 C8 H8 109.50 no
C3 C8 H8' 109.51 no
C3 C8 H8" 109.43 no
H8 C8 H8' 109.53 no
H8 C8 H8" 109.42 no
H8' C8 H8" 109.44 no
C4 C9 H9 109.44 no
C4 C9 H9' 109.53 no
C4 C9 H9" 109.50 no
H9 C9 H9' 109.44 no
H9 C9 H9" 109.43 no
H9' C9 H9" 109.48 no
C5 C10 H10 109.43 no
C5 C10 H10' 109.42 no
C5 C10 H10" 109.44 no
H10 C10 H10' 109.50 no
H10 C10 H10" 109.48 no
H10' C10 H10" 109.54 no
C11 C16 H16 109.47 no
C11 C16 H16' 109.49 no
C11 C16 H16" 109.50 no
H16 C16 H16' 109.48 no
H16 C16 H16" 109.41 no
H16' C16 H16" 109.47 no
C12 C17 H17 109.50 no
C12 C17 H17' 109.49 no
C12 C17 H17" 109.45 no
H17 C17 H17' 109.47 no
H17 C17 H17" 109.48 no
H17' C17 H17" 109.44 no
C13 C18 H18 109.45 no
C13 C18 H18' 109.51 no
C13 C18 H18" 109.48 no
H18 C18 H18' 109.44 no
H18 C18 H18" 109.49 no
H18' C18 H18" 109.47 no
C14 C19 H19 109.43 no
C14 C19 H19' 109.46 no
C14 C19 H19" 109.49 no
H19 C19 H19' 109.46 no
H19 C19 H19" 109.49 no
H19' C19 H19" 109.50 no
C15 C20 H20 109.47 no
C15 C20 H20' 109.46 no
C15 C20 H20" 109.46 no
H20 C20 H20' 109.50 no
H20 C20 H20" 109.48 no
H20' C20 H20" 109.46 no
La C21 H21 116.50 no
La C21 H21' 116.53 no
C22 C21 H21 116.51 no
C22 C21 H21' 116.58 no
H21 C21 H21' 113.45 no
C24 C25 H25 119.31 no
C26 C25 H25 119.25 no
C25 C26 H26 120.04 no
C27 C26 H26 119.99 no
C26 C27 H27 120.47 no
C28 C27 H27 120.25 no
C27 C28 H28 119.35 no
C29 C28 H28 119.34 no
C24 C29 H29 120.06 no
C28 C29 H29 120.04 no

loop_
_geom_bond_atom_site_label_1
_geom_bond_atom_site_label_2
_geom_bond_distance
_geom_bond_publ_flag
La C1 2.805(8) yes
La C2 2.781(7) yes
La C3 2.795(7) yes
La C4 2.820(8) yes
La C5 2.830(6) yes
La C11 2.724(6) yes
La C12 2.773(6) yes
La C13 2.816(7) yes
La C14 2.811(9) yes
La C15 2.774(10) yes
La C21 2.811(6) yes
La C22 2.695(7) yes
La C23 2.740(7) yes
C1 C2 1.426(11) no
C1 C5 1.420(16) no
C1 C6 1.517(11) no
C2 C3 1.398(10) no
C2 C7 1.513(10) no
C3 C4 1.425(11) no
C3 C8 1.513(10) no
C4 C5 1.403(14) no
C4 C9 1.501(10) no
C5 C10 1.512(11) no
C11 C12 1.410(9) no
C11 C15 1.391(10) no
C11 C16 1.506(9) no
C12 C13 1.388(9) no
C12 C17 1.513(9) no
C13 C14 1.420(10) no
C13 C18 1.500(9) no
C14 C15 1.428(12) no
C14 C19 1.496(11) no
C15 C20 1.531(10) no
C21 C22 1.362(10) no
C22 C23 1.234(10) no
C23 C24 1.465(9) no
C24 C25 1.385(9) no
C24 C29 1.398(9) no
C25 C26 1.387(9) no
C26 C27 1.376(10) no
C27 C28 1.371(11) no
C28 C29 1.388(10) no
C6 H6 0.9794 no
C6 H6' 0.9801 no
C6 H6" 0.9804 no
C7 H7 0.9803 no
C7 H7' 0.9796 no
C7 H7" 0.9800 no
C8 H8 0.9798 no
C8 H8' 0.9796 no
C8 H8" 0.9809 no
C9 H9 0.9806 no
C9 H9' 0.9799 no
C9 H9" 0.9800 no
C10 H10 0.9801 no
C10 H10' 0.9794 no
C10 H10" 0.9797 no
C16 H16 0.9803 no
C16 H16' 0.9797 no
C16 H16" 0.9804 no
C17 H17 0.9798 no
C17 H17' 0.9802 no
C17 H17" 0.9801 no
C18 H18 0.9800 no
C18 H18' 0.9802 no
C18 H18" 0.9798 no
C19 H19 0.9801 no
C19 H19' 0.9799 no
C19 H19" 0.9797 no
C20 H20 0.9798 no
C20 H20' 0.9800 no
C20 H20" 0.9803 no
C21 H21 0.9906 no
C21 H21' 0.9900 no
C25 H25 0.9491 no
C26 H26 0.9505 no
C27 H27 0.9501 no
C28 H28 0.9488 no
C29 H29 0.9499 no

loop_
_geom_contact_atom_site_label_1
_geom_contact_atom_site_label_2
_geom_contact_distance
_geom_contact_site_symmetry_2
_geom_contact_publ_flag
La C24 4.017(6) . no
La H20 3.8038 . no
La H20' 4.0383 . no
La H21 3.3715 . no
La H21' 3.3715 . no
C10 C20 3.442(10) . no
C13 C26 3.557(10) 1_565 no
C16 C24 3.434(11) 2_554 no
C16 C25 3.415(8) 2_554 no
C20 C10 3.442(10) . no
C24 C16 3.434(11) 2_555 no
C24 La 4.017(6) . no
C25 C16 3.415(8) 2_555 no
C26 C13 3.557(10) 1_545 no
C1 H27 2.9755 4_545 no
C2 H27 2.8868 4_545 no
C6 H8" 3.0272 3_554 no
C6 H20 2.9747 . no
C6 H10 2.8300 . no
C6 H7' 2.8329 . no
C7 H6' 3.0054 . no
C7 H18" 3.0657 2_554 no
C7 H8 2.8258 . no
C8 H19" 2.8876 1_545 no
C8 H9' 2.7879 . no
C8 H7" 2.9368 . no
C9 H10" 3.0759 . no
C9 H10' 3.0707 . no
C9 H8' 3.0912 . no
C9 H21 2.9892 . no
C10 H6 2.8668 . no
C10 H20' 2.9406 . no
C10 H9" 2.9743 . no
C12 H26 2.7071 1_565 no
C13 H26 2.8523 1_565 no
C16 H20 2.9785 . no
C16 H17' 2.7804 . no
C17 H18" 3.0175 . no
C17 H16 3.0808 . no
C18 H10' 3.0039 4_455 no
C18 H17 2.9700 . no
C18 H19' 2.8663 . no
C18 H21' 2.8510 . no
C18 H16" 3.0969 2_565 no
C19 H16" 2.8457 2_565 no
C19 H18' 2.8135 . no
C19 H20' 2.7680 . no
C20 H16' 2.7670 . no
C20 H9 2.9678 3_554 no
C20 H19 2.9967 . no
C20 H10 2.9539 . no
C21 H18" 3.0270 . no
C22 H18" 2.8886 . no
C22 H16 2.7476 2_555 no
C22 H8' 2.9505 . no
C23 H16 2.9072 2_555 no
C24 H16 2.8623 2_555 no
C25 H16" 3.0973 2_555 no
C25 H21' 2.9532 2_554 no
C26 H19' 2.9112 2_554 no
C28 H9" 3.0656 2_554 no
H6 C10 2.8668 . no
H6 H10 2.2033 . no
H6 H20 2.2831 . no
H6' C7 3.0054 . no
H6' H7' 2.4051 . no
H6' H16' 2.5641 . no
H7' C6 2.8329 . no
H7' H6' 2.4051 . no
H7" C8 2.9368 . no
H7" H8 2.3110 . no
H8 C7 2.8258 . no
H8 H7" 2.3110 . no
H8 H19" 2.5532 1_545 no
H8 H25 2.5545 . no
H8' C9 3.0912 . no
H8' C22 2.9505 . no
H8' H9' 2.4838 . no
H8' H17' 2.3657 2_555 no
H8" C6 3.0272 3_545 no
H8" H28 2.5614 4_545 no
H9 C20 2.9678 3_545 no
H9 H20 2.4140 3_545 no
H9' C8 2.7879 . no
H9' H8' 2.4838 . no
H9' H21 2.5113 . no
H9" C10 2.9743 . no
H9" C28 3.0656 2_555 no
H10 C6 2.8300 . no
H10 C20 2.9539 . no
H10 H6 2.2033 . no
H10 H20 2.5253 . no
H10 H20' 2.5528 . no
H10' C9 3.0707 . no
H10' C18 3.0039 4_555 no
H10' H18 2.5486 4_555 no
H10' H18" 2.5938 4_555 no
H10" C9 3.0759 . no
H10" H19 2.4161 . no
H10" H20' 2.5120 . no
H16 C17 3.0808 . no
H16 H17' 2.4618 . no
H16 C22 2.7476 2_554 no
H16 C23 2.9072 2_554 no
H16 C24 2.8623 2_554 no
H16' C20 2.7670 . no
H16' H6' 2.5641 . no
H16' H20 2.3255 . no
H16" C18 3.0969 2_564 no
H16" C19 2.8457 2_564 no
H16" C25 3.0973 2_554 no
H16" H19" 2.3830 2_564 no
H17 C18 2.9700 . no
H17 H18" 2.5567 . no
H17 H29 2.5486 . no
H17' C16 2.7804 . no
H17' H16 2.4618 . no
H17' H8' 2.3657 2_554 no
H17' H21 2.5784 2_554 no
H18 H10' 2.5486 4_455 no
H18' C19 2.8135 . no
H18' H19' 2.2115 . no
H18' H21' 2.4753 . no
H18" C17 3.0175 . no
H18" C21 3.0270 . no
H18" C22 2.8886 . no
H18" H17 2.5567 . no
H18" H21' 2.5496 . no
H18" C7 3.0657 2_555 no
H18" H10' 2.5938 4_455 no
H19 C20 2.9967 . no
H19 H10" 2.4161 . no
H19 H20' 2.3660 . no
H19' C18 2.8663 . no
H19' H18' 2.2115 . no
H19' C26 2.9112 2_555 no
H19' H26 2.5274 2_555 no
H19" C8 2.8876 1_565 no
H19" H8 2.5532 1_565 no
H19" H16" 2.3830 2_565 no
H20 La 3.8038 . no
H20 C6 2.9747 . no
H20 C16 2.9785 . no
H20 H6 2.2831 . no
H20 H10 2.5253 . no
H20 H16' 2.3255 . no
H20 H9 2.4140 3_554 no
H20' La 4.0383 . no
H20' C10 2.9406 . no
H20' C19 2.7680 . no
H20' H10 2.5528 . no
H20' H10" 2.5120 . no
H20' H19 2.3660 . no
H21 La 3.3715 . no
H21 C9 2.9892 . no
H21 H9' 2.5113 . no
H21 H17' 2.5784 2_555 no
H21' La 3.3715 . no
H21' C18 2.8510 . no
H21' H18' 2.4753 . no
H21' H18" 2.5496 . no
H21' C25 2.9532 2_555 no
H25 H8 2.5545 . no
H26 C12 2.7071 1_545 no
H26 C13 2.8523 1_545 no
H26 H19' 2.5274 2_554 no
H27 C1 2.9755 4_445 no
H27 C2 2.8868 4_445 no
H28 H8" 2.5614 4_445 no
H29 H17 2.5486 . no

loop_
_geom_torsion_atom_site_label_1
_geom_torsion_atom_site_label_2
_geom_torsion_atom_site_label_3
_geom_torsion_atom_site_label_4
_geom_torsion
_geom_torsion_publ_flag
C2 La C1 C5 -111.5(7) no
C2 La C1 C6 122.0(8) no
C3 La C1 C2 36.0(4) no
C3 La C1 C5 -75.5(5) no
C3 La C1 C6 158.0(7) no
C4 La C1 C2 75.7(5) no
C4 La C1 C5 -35.8(5) no
C4 La C1 C6 -162.3(7) no
C5 La C1 C2 111.5(7) no
C5 La C1 C6 -126.5(8) no
C11 La C1 C2 -134.0(4) no
C11 La C1 C5 114.5(5) no
C11 La C1 C6 -12.0(6) no
C12 La C1 C2 -127.7(4) no
C12 La C1 C5 120.8(5) no
C12 La C1 C6 -5.7(7) no
C13 La C1 C2 -164.6(4) no
C13 La C1 C5 83.9(6) no
C13 La C1 C6 -42.6(7) no
C14 La C1 C2 177.2(4) no
C14 La C1 C5 65.6(5) no
C14 La C1 C6 -60.9(6) no
C15 La C1 C2 -162.6(5) no
C15 La C1 C5 85.9(5) no
C15 La C1 C6 -40.6(6) no
C21 La C1 C2 70.6(5) no
C21 La C1 C5 -40.9(6) no
C21 La C1 C6 -167.4(5) no
C22 La C1 C2 32.9(6) no
C22 La C1 C5 -78.6(5) no
C22 La C1 C6 154.9(5) no
C23 La C1 C2 -1.7(6) no
C23 La C1 C5 -113.2(5) no
C23 La C1 C6 120.3(6) no
C1 La C2 C3 114.6(6) no
C1 La C2 C7 -121.7(7) no
C3 La C2 C1 -114.6(6) no
C3 La C2 C7 123.7(7) no
C4 La C2 C1 -76.9(5) no
C4 La C2 C3 37.7(4) no
C4 La C2 C7 161.4(6) no
C5 La C2 C1 -37.7(5) no
C5 La C2 C3 76.9(5) no
C5 La C2 C7 -159.5(7) no
C11 La C2 C1 53.8(5) no
C11 La C2 C3 168.3(4) no
C11 La C2 C7 -68.0(5) no
C12 La C2 C1 79.5(5) no
C12 La C2 C3 -166.0(4) no
C12 La C2 C7 -42.3(7) no
C14 La C2 C1 -4.4(6) no
C14 La C2 C3 110.2(5) no
C14 La C2 C7 -126.1(5) no
C15 La C2 C1 20.2(5) no
C15 La C2 C3 134.8(4) no
C15 La C2 C7 -101.5(5) no
C21 La C2 C1 -125.9(4) no
C21 La C2 C3 -11.3(5) no
C21 La C2 C7 112.4(5) no
C22 La C2 C1 -156.0(4) no
C22 La C2 C3 -41.4(4) no
C22 La C2 C7 82.2(5) no
C23 La C2 C1 178.7(4) no
C23 La C2 C3 -66.8(4) no
C23 La C2 C7 56.9(5) no
C1 La C3 C2 -36.7(4) no
C1 La C3 C4 75.7(5) no
C1 La C3 C8 -162.2(6) no
C2 La C3 C4 112.4(6) no
C2 La C3 C8 -125.4(7) no
C4 La C3 C2 -112.4(6) no
C4 La C3 C8 122.1(7) no
C5 La C3 C2 -76.1(6) no
C5 La C3 C4 36.3(5) no
C5 La C3 C8 158.4(7) no
C11 La C3 C2 -18.7(6) no
C11 La C3 C4 93.7(5) no
C11 La C3 C8 -144.1(4) no
C14 La C3 C2 -111.0(5) no
C14 La C3 C4 1.4(6) no
C14 La C3 C8 123.5(5) no
C15 La C3 C2 -64.8(5) no
C15 La C3 C4 47.7(5) no
C15 La C3 C8 169.8(5) no
C21 La C3 C2 169.7(4) no
C21 La C3 C4 -77.9(4) no
C21 La C3 C8 44.3(5) no
C22 La C3 C2 141.1(4) no
C22 La C3 C4 -106.5(4) no
C22 La C3 C8 15.7(5) no
C23 La C3 C2 114.8(4) no
C23 La C3 C4 -132.7(4) no
C23 La C3 C8 -10.6(5) no
C1 La C4 C3 -77.4(4) no
C1 La C4 C5 36.4(6) no
C1 La C4 C9 158.3(8) no
C2 La C4 C3 -37.2(4) no
C2 La C4 C5 76.5(6) no
C2 La C4 C9 -161.6(8) no
C3 La C4 C5 113.7(7) no
C3 La C4 C9 -124.4(8) no
C5 La C4 C3 -113.7(7) no
C5 La C4 C9 121.9(10) no
C11 La C4 C3 -124.2(4) no
C11 La C4 C5 -10.4(7) no
C11 La C4 C9 111.5(6) no
C13 La C4 C3 160.2(4) no
C13 La C4 C5 -86.1(6) no
C13 La C4 C9 35.8(8) no
C14 La C4 C3 -179.1(4) no
C14 La C4 C5 -65.3(6) no
C14 La C4 C9 56.5(7) no
C15 La C4 C3 -146.5(4) no
C15 La C4 C5 -32.8(6) no
C15 La C4 C9 89.1(7) no
C21 La C4 C3 98.6(4) no
C21 La C4 C5 -147.6(6) no
C21 La C4 C9 -25.7(6) no
C22 La C4 C3 73.8(4) no
C22 La C4 C5 -172.4(6) no
C22 La C4 C9 -50.5(7) no
C23 La C4 C3 50.1(4) no
C23 La C4 C5 163.9(6) no
C23 La C4 C9 -74.2(7) no
C1 La C5 C4 -114.9(7) no
C1 La C5 C10 123.2(11) no
C2 La C5 C1 38.3(4) no
C2 La C5 C4 -76.6(5) no
C2 La C5 C10 161.5(11) no
C3 La C5 C1 77.7(5) no
C3 La C5 C4 -37.2(4) no
C3 La C5 C10 -159.1(11) no
C4 La C5 C1 114.9(7) no
C4 La C5 C10 -121.9(13) no
C11 La C5 C1 -72.5(5) no
C11 La C5 C4 172.6(5) no
C11 La C5 C10 50.7(9) no
C12 La C5 C1 -85.6(5) no
C12 La C5 C4 159.5(4) no
C12 La C5 C10 37.6(11) no
C13 La C5 C1 -124.0(4) no
C13 La C5 C4 121.1(5) no
C13 La C5 C10 -0.8(11) no
C14 La C5 C1 -122.5(5) no
C14 La C5 C4 122.6(5) no
C14 La C5 C10 0.7(9) no
C15 La C5 C1 -94.6(5) no
C15 La C5 C4 150.5(6) no
C15 La C5 C10 28.6(9) no
C21 La C5 C1 148.0(5) no
C21 La C5 C4 33.1(6) no
C21 La C5 C10 -88.8(9) no
C22 La C5 C1 123.9(5) no
C22 La C5 C4 9.0(7) no
C22 La C5 C10 -112.9(8) no
C23 La C5 C1 93.1(6) no
C23 La C5 C4 -21.8(8) no
C23 La C5 C10 -143.7(7) no
C1 La C11 C12 170.0(4) no
C1 La C11 C15 -78.3(4) no
C1 La C11 C16 45.1(5) no
C2 La C11 C12 146.3(4) no
C2 La C11 C15 -102.1(4) no
C2 La C11 C16 21.3(5) no
C3 La C11 C12 156.4(4) no
C3 La C11 C15 -91.9(5) no
C3 La C11 C16 31.5(6) no
C4 La C11 C12 -156.6(4) no
C4 La C11 C15 -45.0(5) no
C4 La C11 C16 78.4(5) no
C5 La C11 C12 -161.9(4) no
C5 La C11 C15 -50.3(5) no
C5 La C11 C16 73.1(5) no
C12 La C11 C15 111.6(6) no
C12 La C11 C16 -125.0(6) no
C13 La C11 C12 -36.1(4) no
C13 La C11 C15 75.6(4) no
C13 La C11 C16 -161.1(6) no
C14 La C11 C12 -75.3(4) no
C14 La C11 C15 36.3(4) no
C14 La C11 C16 159.7(6) no
C15 La C11 C12 -111.6(6) no
C15 La C11 C16 123.4(7) no
C21 La C11 C12 -34.2(4) no
C21 La C11 C15 77.5(5) no
C21 La C11 C16 -159.1(4) no
C22 La C11 C12 1.3(5) no
C22 La C11 C15 112.9(4) no
C22 La C11 C16 -123.7(5) no
C23 La C11 C12 29.4(4) no
C23 La C11 C15 141.0(4) no
C23 La C11 C16 -95.6(5) no
C1 La C12 C11 -12.5(5) no
C1 La C12 C13 -126.4(4) no
C1 La C12 C17 109.0(5) no
C2 La C12 C11 -50.5(5) no
C2 La C12 C13 -164.3(4) no
C2 La C12 C17 71.1(6) no
C5 La C12 C11 25.5(6) no
C5 La C12 C13 -88.3(6) no
C5 La C12 C17 147.1(6) no
C11 La C12 C13 -113.8(6) no
C11 La C12 C17 121.6(6) no
C13 La C12 C11 113.8(6) no
C13 La C12 C17 -124.6(7) no
C14 La C12 C11 77.7(4) no
C14 La C12 C13 -36.1(4) no
C14 La C12 C17 -160.7(6) no
C15 La C12 C11 37.7(4) no
C15 La C12 C13 -76.2(5) no
C15 La C12 C17 159.3(6) no
C21 La C12 C11 152.9(4) no
C21 La C12 C13 39.1(4) no
C21 La C12 C17 -85.5(5) no
C22 La C12 C11 -178.9(4) no
C22 La C12 C13 67.2(4) no
C22 La C12 C17 -57.3(5) no
C23 La C12 C11 -153.6(4) no
C23 La C12 C13 92.6(4) no
C23 La C12 C17 -32.0(5) no
C1 La C13 C12 79.8(5) no
C1 La C13 C14 -35.8(5) no
C1 La C13 C18 -159.4(5) no
C4 La C13 C12 156.9(4) no
C4 La C13 C14 41.4(5) no
C4 La C13 C18 -82.2(6) no
C5 La C13 C12 118.6(5) no
C5 La C13 C14 3.0(6) no
C5 La C13 C18 -120.6(6) no
C11 La C13 C12 37.4(4) no
C11 La C13 C14 -78.2(4) no
C11 La C13 C18 158.2(6) no
C12 La C13 C14 -115.6(6) no
C12 La C13 C18 120.8(7) no
C14 La C13 C12 115.6(6) no
C14 La C13 C18 -123.6(7) no
C15 La C13 C12 77.1(5) no
C15 La C13 C14 -38.5(4) no
C15 La C13 C18 -162.1(6) no
C21 La C13 C12 -141.0(4) no
C21 La C13 C14 103.4(4) no
C21 La C13 C18 -20.2(5) no
C22 La C13 C12 -112.6(4) no
C22 La C13 C14 131.8(4) no
C22 La C13 C18 8.2(5) no
C23 La C13 C12 -87.0(4) no
C23 La C13 C14 157.4(4) no
C23 La C13 C18 33.8(5) no
C1 La C14 C13 155.5(4) no
C1 La C14 C15 44.4(5) no
C1 La C14 C19 -78.9(6) no
C2 La C14 C13 157.9(4) no
C2 La C14 C15 46.7(6) no
C2 La C14 C19 -76.5(6) no
C3 La C14 C13 -152.0(4) no
C3 La C14 C15 96.8(5) no
C3 La C14 C19 -26.5(7) no
C4 La C14 C13 -151.3(4) no
C4 La C14 C15 97.6(4) no
C4 La C14 C19 -25.7(6) no
C5 La C14 C13 -177.6(5) no
C5 La C14 C15 71.2(5) no
C5 La C14 C19 -52.1(6) no
C11 La C14 C13 75.3(4) no
C11 La C14 C15 -35.9(4) no
C11 La C14 C19 -159.1(7) no
C12 La C14 C13 35.4(4) no
C12 La C14 C15 -75.7(4) no
C12 La C14 C19 161.0(6) no
C13 La C14 C15 -111.2(6) no
C13 La C14 C19 125.6(7) no
C15 La C14 C13 111.2(6) no
C15 La C14 C19 -123.3(8) no
C21 La C14 C13 -73.1(4) no
C21 La C14 C15 175.7(4) no
C21 La C14 C19 52.5(5) no
C22 La C14 C13 -49.6(4) no
C22 La C14 C15 -160.8(4) no
C22 La C14 C19 75.9(5) no
C23 La C14 C13 -25.4(5) no
C23 La C14 C15 -136.6(4) no
C23 La C14 C19 100.1(5) no
C1 La C15 C11 104.4(4) no
C1 La C15 C14 -140.4(4) no
C1 La C15 C20 -18.7(7) no
C2 La C15 C11 94.6(4) no
C2 La C15 C14 -150.2(4) no
C2 La C15 C20 -28.5(7) no
C3 La C15 C11 125.1(4) no
C3 La C15 C14 -119.7(4) no
C3 La C15 C20 1.9(9) no
C4 La C15 C11 148.6(4) no
C4 La C15 C14 -96.2(4) no
C4 La C15 C20 25.5(7) no
C5 La C15 C11 133.5(5) no
C5 La C15 C14 -111.3(5) no
C5 La C15 C20 10.4(7) no
C11 La C15 C14 115.2(6) no
C11 La C15 C20 -123.2(9) no
C12 La C15 C11 -38.3(4) no
C12 La C15 C14 77.0(4) no
C12 La C15 C20 -161.4(8) no
C13 La C15 C11 -77.3(4) no
C13 La C15 C14 37.9(4) no
C13 La C15 C20 159.5(8) no
C14 La C15 C11 -115.2(6) no
C14 La C15 C20 121.6(9) no
C21 La C15 C11 -120.0(4) no
C21 La C15 C14 -4.8(5) no
C21 La C15 C20 116.9(6) no
C22 La C15 C11 -90.1(5) no
C22 La C15 C14 25.1(5) no
C22 La C15 C20 146.7(6) no
C23 La C15 C11 -54.3(6) no
C23 La C15 C14 60.9(6) no
C23 La C15 C20 -177.5(5) no
C1 La C21 C22 -115.1(4) no
C2 La C21 C22 -84.4(4) no
C3 La C21 C22 -89.8(4) no
C4 La C21 C22 -119.0(4) no
C5 La C21 C22 -134.4(4) no
C11 La C21 C22 96.0(5) no
C12 La C21 C22 79.5(4) no
C13 La C21 C22 97.5(4) no
C14 La C21 C22 125.9(4) no
C15 La C21 C22 128.3(4) no
C23 La C21 C22 -0.2(4) no
C1 La C22 C21 90.5(5) no
C1 La C22 C23 -89.1(5) no
C2 La C22 C21 107.0(4) no
C2 La C22 C23 -72.7(5) no
C3 La C22 C21 88.2(4) no
C3 La C22 C23 -91.4(4) no
C4 La C22 C21 60.0(4) no
C4 La C22 C23 -119.6(5) no
C5 La C22 C21 55.6(5) no
C5 La C22 C23 -124.0(5) no
C11 La C22 C21 -105.4(4) no
C11 La C22 C23 75.0(5) no
C12 La C22 C21 -104.7(4) no
C12 La C22 C23 75.7(4) no
C13 La C22 C21 -78.2(4) no
C13 La C22 C23 102.1(4) no
C14 La C22 C21 -56.3(4) no
C14 La C22 C23 124.1(4) no
C15 La C22 C21 -68.7(5) no
C15 La C22 C23 111.7(5) no
C21 La C22 C23 -179.6(7) no
C23 La C22 C21 179.6(7) no
C1 La C23 C22 114.5(5) no
C1 La C23 C24 -63.5(8) no
C2 La C23 C22 113.6(4) no
C2 La C23 C24 -64.3(8) no
C3 La C23 C22 87.1(4) no
C3 La C23 C24 -90.8(8) no
C4 La C23 C22 64.9(5) no
C4 La C23 C24 -113.0(7) no
C5 La C23 C22 75.7(6) no
C5 La C23 C24 -102.2(8) no
C11 La C23 C22 -119.3(4) no
C11 La C23 C24 62.8(8) no
C12 La C23 C22 -105.2(4) no
C12 La C23 C24 76.9(8) no
C13 La C23 C22 -76.5(4) no
C13 La C23 C24 105.6(8) no
C14 La C23 C22 -64.4(5) no
C14 La C23 C24 117.7(7) no
C15 La C23 C22 -93.3(5) no
C15 La C23 C24 88.8(8) no
C21 La C23 C22 0.2(4) no
C21 La C23 C24 -177.7(8) no
C22 La C23 C24 -177.9(10) no
C12 La C21 H21' -31.40 no
C13 La C21 H21 -151.64 no
C1 La C21 H21 -4.29 no
C1 La C21 H21' 133.93 no
C2 La C21 H21 26.47 no
C2 La C21 H21' 164.69 no
C3 La C21 H21 21.01 no
C3 La C21 H21' 159.23 no
C4 La C21 H21 -8.12 no
C4 La C21 H21' 130.10 no
C5 La C21 H21 -23.57 no
C5 La C21 H21' 114.65 no
C11 La C21 H21 -153.12 no
C11 La C21 H21' -14.90 no
C12 La C21 H21 -169.62 no
C22 La C21 H21 110.85 no
C22 La C21 H21' -110.92 no
C13 La C21 H21' -13.42 no
C14 La C21 H21 -123.23 no
C14 La C21 H21' 14.99 no
C15 La C21 H21 -120.88 no
C15 La C21 H21' 17.34 no
C23 La C21 H21' -111.12 no
C23 La C21 H21 110.66 no
La C1 C2 C7 110.5(7) no
La C1 C2 C3 -69.4(5) no
C2 C1 C5 La -68.9(5) no
C2 C1 C5 C4 -0.9(8) no
C2 C1 C5 C10 175.9(6) no
C6 C1 C5 La 119.5(8) no
C6 C1 C5 C4 -172.6(7) no
C6 C1 C5 C10 4.2(12) no
La C1 C5 C4 68.0(5) no
C5 C1 C2 La 70.3(5) no
C5 C1 C2 C3 0.9(8) no
C5 C1 C2 C7 -179.2(6) no
C6 C1 C2 La -117.7(7) no
C6 C1 C2 C3 172.9(7) no
C6 C1 C2 C7 -7.2(11) no
La C1 C5 C10 -115.2(6) no
La C2 C3 C4 -70.1(5) no
La C2 C3 C8 114.8(6) no
C1 C2 C3 La 69.5(5) no
C1 C2 C3 C4 -0.6(8) no
C1 C2 C3 C8 -175.8(6) no
C7 C2 C3 La -110.4(7) no
C7 C2 C3 C4 179.5(7) no
C7 C2 C3 C8 4.4(11) no
C2 C3 C4 La 69.2(5) no
C2 C3 C4 C5 0.0(8) no
C2 C3 C4 C9 -173.2(7) no
C8 C3 C4 La -115.5(6) no
C8 C3 C4 C5 175.4(6) no
C8 C3 C4 C9 2.2(12) no
La C3 C4 C5 -69.1(5) no
La C3 C4 C9 117.6(8) no
La C4 C5 C1 -67.4(5) no
C9 C4 C5 C10 -2.8(12) no
La C4 C5 C10 115.7(7) no
C3 C4 C5 La 68.0(5) no
C3 C4 C5 C1 0.6(8) no
C3 C4 C5 C10 -176.3(6) no
C9 C4 C5 La -118.5(8) no
C9 C4 C5 C1 174.0(7) no
La C11 C12 C13 70.1(5) no
La C11 C12 C17 -112.0(7) no
C15 C11 C12 La -72.1(5) no
C15 C11 C12 C13 -2.0(8) no
C15 C11 C12 C17 176.0(7) no
C16 C11 C12 La 109.9(7) no
C16 C11 C12 C13 180.0(7) no
C16 C11 C12 C17 -2.1(11) no
C16 C11 C15 C20 8.0(13) no
La C11 C15 C14 -68.8(7) no
La C11 C15 C20 118.1(8) no
C12 C11 C15 La 71.9(5) no
C12 C11 C15 C14 3.0(9) no
C12 C11 C15 C20 -170.1(7) no
C16 C11 C15 La -110.1(7) no
C16 C11 C15 C14 -178.9(7) no
C11 C12 C13 La -67.3(5) no
C11 C12 C13 C14 0.2(9) no
C11 C12 C13 C18 177.3(7) no
C17 C12 C13 La 114.8(7) no
C17 C12 C13 C14 -177.7(7) no
C17 C12 C13 C18 -0.6(12) no
La C12 C13 C18 -115.4(7) no
La C12 C13 C14 67.5(6) no
La C13 C14 C15 68.3(6) no
La C13 C14 C19 -113.5(9) no
C12 C13 C14 La -66.6(5) no
C12 C13 C14 C15 1.6(9) no
C12 C13 C14 C19 179.9(8) no
C18 C13 C14 La 116.3(7) no
C18 C13 C14 C15 -175.4(8) no
C18 C13 C14 C19 2.8(14) no
La C14 C15 C20 -120.0(8) no
C13 C14 C15 La -69.6(6) no
C13 C14 C15 C11 -2.9(10) no
C13 C14 C15 C20 170.5(8) no
C19 C14 C15 La 112.2(9) no
C19 C14 C15 C11 178.9(8) no
C19 C14 C15 C20 -7.8(14) no
La C14 C15 C11 66.7(6) no
La C21 C22 C23 1.0(19) no
La C22 C23 C24 178.0(10) no
C21 C22 C23 La -1(2) no
C21 C22 C23 C24 177.0(16) no
La C23 C24 C25 73.8(11) no
La C23 C24 C29 -105.4(10) no
C22 C23 C24 C25 -103.0(12) no
C22 C23 C24 C29 77.9(14) no
C23 C24 C29 C28 -176.7(8) no
C25 C24 C29 C28 4.1(14) no
C29 C24 C25 C26 -5.2(12) no
C23 C24 C25 C26 175.6(7) no
C24 C25 C26 C27 3.5(10) no
C25 C26 C27 C28 -0.6(9) no
C26 C27 C28 C29 -0.4(11) no
C27 C28 C29 C24 -1.4(14) no
